data_2003655
loop_
_publ_author_name
'Halcrow, M. A.'
'Streib, W. E.'
'Folting, K.'
'Christou, G.'

_publ_section_title
;[Mn~6~O~2~{O~2~C-3,5-(NO~2~)~2~-C~6~H~3~}~10~(C~5~H~5~N)~2~{(CH~3~)~2~CO}~2~].2(CH~3~)~2~CO.2(C~2~H~5~)~2~O
 and [Mn~6~O~2~(O~2~CC~6~H~5~)~10~(NCCH~3~)~4~]
;
_journal_issue 7
_journal_name_full 'Acta Crystallographica Section C'
_journal_page_first 1263
_journal_page_last 1267
_journal_paper_doi 10.1107/S0108270194013764
_journal_volume 51
_journal_year 1995
_chemical_compound_source
;Ph~4~P[Mn~4~O~2~(O~2~CPh)~9~(OH~2~)] + Na^+^(2-Me~2~N-C~6~H~4~CO~2~^-^)
in MeCN at 263 K
;
_chemical_formula_moiety '[Mn6 O2 (C7 H5 O2 )10 (C2 H3 N )4 ]'
_chemical_formula_sum 'C78 H62 Mn6 N4 O22'
_chemical_formula_weight 1736.99
_space_group_IT_number 60
_symmetry_cell_setting orthorhombic
_symmetry_space_group_name_Hall '-P 2ac 2b'
_symmetry_space_group_name_H-M 'P b n a'
_atom_type_scat_source IntTabIV
_cell_angle_alpha 90.
_cell_angle_beta 90.
_cell_angle_gamma 90.
_cell_formula_units_Z 4
_cell_length_a 18.441(3)
_cell_length_b 24.561(4)
_cell_length_c 17.497(3)
_cell_measurement_reflns_used 84
_cell_measurement_temperature 103
_cell_measurement_theta_max 15
_cell_measurement_theta_min 8.5
_cell_volume 7925(2)
_diffrn_measurement_device 'Picker four-circle'
_diffrn_measurement_method \q-2\q
_diffrn_radiation_type 'Mo K\a'
_diffrn_radiation_wavelength 0.71069
_diffrn_reflns_av_R_equivalents 0.069
_diffrn_reflns_limit_h_max 19
_diffrn_reflns_limit_h_min 0
_diffrn_reflns_limit_k_max 26
_diffrn_reflns_limit_k_min 0
_diffrn_reflns_limit_l_max 18
_diffrn_reflns_limit_l_min 0
_diffrn_reflns_number 7929
_diffrn_reflns_theta_max 22.5
_diffrn_standards_decay_% insignificant
_diffrn_standards_interval_count 300
_diffrn_standards_number 4
_exptl_absorpt_coefficient_mu 0.962
_exptl_absorpt_correction_type none
_exptl_crystal_colour orange-brown
_exptl_crystal_density_diffrn 1.456
_exptl_crystal_description needle
_exptl_crystal_size_max 0.34
_exptl_crystal_size_mid 0.20
_exptl_crystal_size_min 0.16
_refine_diff_density_max 0.76
_refine_diff_density_min -0.79
_refine_ls_extinction_method none
_refine_ls_goodness_of_fit_obs 1.072
_refine_ls_hydrogen_treatment refU
_refine_ls_number_parameters 491
_refine_ls_number_reflns 3425
_refine_ls_R_factor_obs 0.075
_refine_ls_shift/esd_max 0.02
_refine_ls_structure_factor_coef F
_refine_ls_weighting_details w=4F~o~^2^/\s^2^(F~o~^2^)
_refine_ls_weighting_scheme calc
_refine_ls_wR_factor_obs 0.064
_reflns_number_observed 3425
_reflns_number_total 5162
_reflns_observed_criterion F>3\s(F)
_cod_data_source_file fg1000.cif
_cod_data_source_block fg1000b
_cod_depositor_comments
;
The following automatic conversions were performed:

'_refine_ls_weighting_scheme' value 'w=4F~o~^2^/\s^2^(F~o~^2^)' was
changed to 'calc'. New tag '_refine_ls_weighting_details' was
created. The value of the new tag was set to
'w=4F~o~^2^/\s^2^(F~o~^2^)'.

Automatic conversion script
Id: cif_fix_values 3143 2015-03-26 13:38:13Z robertas 
;
_cod_original_cell_volume 7924(2)
_cod_database_code 2003655

loop_
_symmetry_equiv_pos_as_xyz
x,y,z
1/2-x,1/2+y,1/2-z
x,1/2-y,-z
1/2-x,-y,1/2+z
-x,-y,-z
1/2+x,1/2-y,1/2+z
-x,1/2+y,z
1/2+x,y,1/2-z

loop_
_atom_site_label
_atom_site_fract_x
_atom_site_fract_y
_atom_site_fract_z
_atom_site_U_iso_or_equiv
Mn(1) .3780(1) .1933(1) .0105(1) 1.42(4)
Mn(2) .4778(1) .2426(1) .1370(1) 1.79(4)
Mn(3) .2794(1) .2826(1) .1320(1) 1.64(4)
O(4) .3775(3) .2571(2) .0716(3) 1.7(2)
O(5) .4976(3) .1885(3) .0339(3) 1.8(2)
C(6) .5400(5) .1758(4) -.0203(6) 2.0(3)
O(7) .5396(3) .3053(3) .0858(4) 2.0(2)
C(8) .5953(5) .1316(4) -.0036(6) 2.2(3)
C(9) .6470(6) .1192(5) -.0588(6) 3.5(4)
C(10) .6967(6) .0765(5) -.0471(7) 3.8(4)
C(11) .6927(6) .0473(4) .0194(7) 3.7(4)
C(12) .6417(6) .0599(4) .0747(7) 3.0(3)
C(13) .5928(5) .1026(4) .0638(6) 2.0(3)
O(14) .3596(3) .1422(3) .0951(4) 1.9(2)
C(15) .3848(5) .1408(4) .1620(5) 1.8(3)
O(16) .4328(3) .1701(2) .1895(3) 1.8(2)
C(17) .3535(5) .0975(4) .2122(6) 2.0(3)
C(18) .3108(5) .0563(4) .1831(6) 2.4(3)
C(19) .2832(6) .0148(4) .2307(7) 3.3(4)
C(20) .2969(6) .0180(4) .3089(6) 3.2(3)
C(21) .3373(5) .0594(4) .3388(6) 2.5(3)
C(22) .3656(5) .0996(4) .2905(6) 1.9(3)
O(23) .4399(4) .2869(3) .2303(4) 2.6(2)
C(24) .3820(6) .2797(4) .2677(5) 2.4(3)
O(25) .3221(4) .2636(3) .2414(3) 2.3(2)
C(26) .3860(6) .2944(4) .3505(6) 3.2(3)
C(27) .4527(7) .2993(5) .3874(7) 4.3(4)
C(28) .4589(8) .3130(7) .4619(8) 6.0(5)
C(29) .3974(10) .3206(6) .5027(7) 6.3(6)
C(30) .3314(9) .3192(6) .4714(7) 6.4(6)
C(31) .3225(8) .3031(6) .3914(7) 5.0(4)
O(32) .2590(3) .1861(2) -.0103(4) 1.7(2)
C(33) .2155(5) .1830(4) .0450(5) 1.6(3)
O(34) .2180(3) .2122(2) .1050(3) 1.8(2)
C(35) .1559(5) .1417(4) .0432(5) 1.8(3)
C(36) .1556(5) .1018(4) -.0144(6) 2.4(3)
C(37) .1003(6) .0634(5) -.0152(7) 4.0(4)
C(38) .0474(7) .0640(5) .0412(7) 4.1(4)
C(39) .0482(6) .1018(4) .0964(7) 2.9(3)
C(40) .1024(5) .1409(4) .0980(6) 2.2(3)
O(41) .3202(3) .3635(2) .1505(4) 2.1(2)
C(42) .3735(5) .1160(4) -.1189(5) 1.8(2)
O(43) .3984(3) .1298(2) -.0533(4) 1.7(2)
C(44) .4140(5) .0706(3) -.1567(5) 1.7(3)
C(45) .3944(5) .0544(4) -.2287(5) 2.0(3)
C(46) .4303(6) .0125(5) -.2651(6) 3.4(3)
C(47) .4868(6) -.0135(5) -.2273(7) 4.0(4)
C(48) .5071(6) .0031(4) -.1560(6) 2.8(3)
C(49) .4714(5) .0446(4) -.1196(6) 2.5(3)
N(50) .5833(4) .2167(3) .1906(5) 2.6(3)
C(51) .6375(6) .1964(4) .1999(6) 2.3(3)
C(52) .7057(6) .1700(5) .2133(6) 3.1(3)
N(53) .1755(4) .3174(3) .1835(5) 2.4(3)
C(54) .1299(6) .3429(4) .2083(6) 2.3(3)
C(55) .0705(6) .3757(4) .2393(7) 3.7(4)
H(1) .649 .141 -.104 4.5
H(2) .733 .069 -.085 4.7
H(3) .725 .018 .028 4.8
H(4) .640 .038 .120 4.1
H(5) .559 .112 .103 3.1
H(6) .300 .056 .131 3.4
H(7) .255 -.014 .209 4.4
H(8) .278 -.009 .341 4.4
H(9) .346 .061 .392 3.3
H(10) .393 .129 .312 3.2
H(11) .495 .293 .358 5.4
H(12) .506 .318 .484 7.2
H(13) .402 .328 .557 7.5
H(14) .290 .329 .502 7.1
H(15) .276 .299 .369 6.4
H(16) .193 .101 -.051 3.3
H(17) .098 .037 -.055 5.0
H(18) .010 .038 .041 5.1
H(19) .012 .102 .135 3.8
H(20) .102 .167 .137 3.3
H(21) .356 .073 -.255 3.1
H(22) .416 .001 -.315 4.3
H(23) .512 -.043 -.253 4.9
H(24) .546 -.014 -.131 3.9
H(25) .485 .055 -.069 3.4
H(26) .702 .144 .255 4.1
H(27) .723 .152 .170 4.1
H(28) .742 .196 .229 4.1
H(29) .076 .379 .294 4.7
H(30) .072 .412 .219 4.7
H(31) .024 .360 .229 4.7

loop_
_geom_angle_atom_site_label_1
_geom_angle_atom_site_label_2
_geom_angle_atom_site_label_3
_geom_angle_site_symmetry_1
_geom_angle_site_symmetry_3
_geom_angle
_geom_angle_publ_flag
O(4) Mn(1) O(4) 3_555 . 84.0(3) yes
O(4) Mn(1) O(5) 3_555 . 100.3(3) yes
O(4) Mn(1) O(5) . . 86.9(3) yes
O(4) Mn(1) O(14) 3_555 . 169.8(3) yes
O(4) Mn(1) O(14) . . 95.9(3) yes
O(4) Mn(1) O(32) 3_555 . 85.5(2) yes
O(4) Mn(1) O(32) . . 98.8(3) yes
O(4) Mn(1) O(43) 3_555 . 94.7(3) yes
O(4) Mn(1) O(43) . . 169.2(3) yes
O(5) Mn(1) O(14) . . 89.9(2) yes
O(5) Mn(1) O(32) . . 172.3(2) yes
O(5) Mn(1) O(43) . . 82.7(2) yes
O(14) Mn(1) O(32) . . 84.4(2) yes
O(14) Mn(1) O(43) . . 87.4(3) yes
O(32) Mn(1) O(43) . . 91.8(2) yes
O(4) Mn(2) O(5) . . 79.4(2) yes
O(4) Mn(2) O(7) . . 96.6(2) yes
O(4) Mn(2) O(16) . . 91.8(2) yes
O(4) Mn(2) O(23) . . 92.4(3) yes
O(4) Mn(2) N(50) . . 170.7(3) yes
O(5) Mn(2) O(7) . . 90.2(2) yes
O(5) Mn(2) O(16) . . 85.2(2) yes
O(5) Mn(2) O(23) . . 169.3(3) yes
O(5) Mn(2) N(50) . . 91.5(3) yes
O(7) Mn(2) O(16) . . 169.5(2) yes
O(7) Mn(2) O(23) . . 97.7(3) yes
O(7) Mn(2) N(50) . . 85.2(3) yes
O(16) Mn(2) O(23) . . 88.2(3) yes
O(16) Mn(2) N(50) . . 85.5(3) yes
O(23) Mn(2) N(50) . . 96.4(3) yes
O(4) Mn(3) O(25) . . 93.8(2) yes
O(4) Mn(3) O(32) . 3_555 77.5(2) yes
O(4) Mn(3) O(34) . . 95.8(2) yes
O(4) Mn(3) O(41) . . 92.8(2) yes
O(4) Mn(3) N(53) . . 172.9(3) yes
O(25) Mn(3) O(32) . 3_555 166.3(2) yes
O(25) Mn(3) O(34) . . 102.7(2) yes
O(25) Mn(3) O(41) . . 86.5(3) yes
O(25) Mn(3) N(53) . . 92.1(3) yes
O(32) Mn(3) O(34) 3_555 . 88.8(2) yes
O(32) Mn(3) O(41) 3_555 . 83.6(2) yes
O(32) Mn(3) N(53) 3_555 . 96.0(3) yes
O(34) Mn(3) O(41) . . 167.1(3) yes
O(34) Mn(3) N(53) . . 86.8(3) yes
O(41) Mn(3) N(53) . . 83.6(3) yes
Mn(1) O(4) Mn(1) . 3_555 96.0(3) yes
Mn(1) O(4) Mn(2) 3_555 . 119.7(3) yes
Mn(1) O(4) Mn(2) . . 99.0(3) yes
Mn(1) O(4) Mn(3) 3_555 . 100.8(3) yes
Mn(1) O(4) Mn(3) . . 120.9(3) yes
Mn(2) O(4) Mn(3) . . 119.3(3) yes
Mn(1) O(5) Mn(2) . . 87.5(2) yes
Mn(1) O(5) C(6) . . 118.9(6) yes
Mn(2) O(5) C(6) . . 146.8(6) yes
Mn(2) O(7) C(6) . 3_555 132.0(6) yes
Mn(1) O(14) C(15) . . 130.7(6) yes
Mn(2) O(16) C(15) . . 125.9(6) yes
Mn(2) O(23) C(24) . . 128.1(6) yes
Mn(3) O(25) C(24) . . 125.8(6) yes
Mn(1) O(32) Mn(3) . 3_555 87.9(2) yes
Mn(1) O(32) C(33) . . 120.4(5) yes
Mn(3) O(32) C(33) 3_555 . 146.9(6) yes
Mn(3) O(34) C(33) . . 131.5(6) yes
Mn(3) O(41) C(42) . 3_555 126.1(6) yes
Mn(1) O(43) C(42) . . 130.9(6) yes
Mn(2) N(50) C(51) . . 161.8(8) yes
Mn(3) N(53) C(54) . . 168.3(8) yes
Mn(1) Mn(1) O(4) 3_555 3_555 42.18(18) no
Mn(1) Mn(1) O(4) 3_555 . 41.86(18) no
Mn(1) Mn(1) O(5) 3_555 . 94.39(17) no
Mn(1) Mn(1) O(14) 3_555 . 136.9(2) no
Mn(1) Mn(1) O(32) 3_555 . 93.29(16) no
Mn(1) Mn(1) O(43) 3_555 . 135.7(2) no
Mn(1) O(5) Mn(2) . . 87.4(2) no
O(5) C(6) O(7) . 3_555 126.7(9) no
O(5) C(6) C(8) . . 116.6(8) no
O(7) C(6) C(8) 3_555 . 116.7(8) no
C(6) C(8) C(9) . . 119.0(9) no
C(6) C(8) C(13) . . 120.7(9) no
C(9) C(8) C(13) . . 120.3(9) no
C(8) C(9) C(10) . . 120.6(11) no
C(9) C(10) C(11) . . 118.6(11) no
C(10) C(11) C(12) . . 120.9(10) no
C(11) C(12) C(13) . . 120.7(10) no
C(8) C(13) C(12) . . 118.9(10) no
O(14) C(15) O(16) . . 127.4(9) no
O(14) C(15) C(17) . . 115.1(8) no
O(16) C(15) C(17) . . 117.5(8) no
C(15) C(17) C(18) . . 121.7(9) no
C(15) C(17) C(22) . . 119.4(9) no
C(18) C(17) C(22) . . 118.9(9) no
C(17) C(18) C(19) . . 121.1(10) no
C(18) C(19) C(20) . . 118.2(10) no
C(19) C(20) C(21) . . 121.2(10) no
C(20) C(21) C(22) . . 119.8(9) no
C(17) C(22) C(21) . . 120.6(9) no
O(23) C(24) O(25) . . 126.4(8) no
O(23) C(24) C(26) . . 115.2(9) no
O(25) C(24) C(26) . . 118.3(10) no
C(24) C(26) C(27) . . 120.9(11) no
C(24) C(26) C(31) . . 119.7(11) no
C(27) C(26) C(31) . . 119.4(10) no
C(26) C(27) C(28) . . 122.9(13) no
C(27) C(28) C(29) . . 118.2(13) no
C(28) C(29) C(30) . . 122.9(12) no
C(29) C(30) C(31) . . 120.1(13) no
C(26) C(31) C(30) . . 116.1(13) no
O(32) C(33) O(34) . . 125.2(8) no
O(32) C(33) C(35) . . 119.5(8) no
O(34) C(33) C(35) . . 115.2(8) no
C(33) C(35) C(36) . . 119.4(9) no
C(33) C(35) C(40) . . 121.5(8) no
C(36) C(35) C(40) . . 119.1(9) no
C(35) C(36) C(37) . . 118.9(10) no
C(36) C(37) C(38) . . 120.2(10) no
C(37) C(38) C(39) . . 120.7(10) no
C(38) C(39) C(40) . . 120.2(10) no
C(35) C(40) C(39) . . 120.9(9) no
O(41) C(42) O(43) 3_555 . 125.3(9) no
O(41) C(42) C(44) 3_555 . 120.3(9) no
O(43) C(42) C(44) . . 114.5(9) no
C(42) C(44) C(45) . . 119.4(9) no
C(42) C(44) C(49) . . 120.9(8) no
C(45) C(44) C(49) . . 119.8(9) no
C(44) C(45) C(46) . . 120.9(9) no
C(45) C(46) C(47) . . 118.9(10) no
C(46) C(47) C(48) . . 120.2(10) no
C(47) C(48) C(49) . . 121.0(10) no
C(44) C(49) C(48) . . 119.1(10) no
N(50) C(51) C(52) . . 178.6(11) no
N(53) C(54) C(55) . . 179.2(11) no
C(8) C(9) H(1) . . 119.1(11) no
C(10) C(9) H(1) . . 120.30(10) no
C(9) C(10) H(2) . . 120.2(12) no
C(11) C(10) H(2) . . 121.2(11) no
C(10) C(11) H(3) . . 120.0(12) no
C(12) C(11) H(3) . . 119.1(13) no
C(11) C(12) H(4) . . 119.1(10) no
C(13) C(12) H(4) . . 120.2(11) no
C(8) C(13) H(5) . . 120.4(9) no
C(12) C(13) H(5) . . 120.7(10) no
C(17) C(18) H(6) . . 119.3(10) no
C(19) C(18) H(6) . . 119.6(10) no
C(18) C(19) H(7) . . 120.2(11) no
C(20) C(19) H(7) . . 121.6(11) no
C(19) C(20) H(8) . . 118.1(11) no
C(21) C(20) H(8) . . 120.7(11) no
C(20) C(21) H(9) . . 119.7(11) no
C(22) C(21) H(9) . . 120.5(10) no
C(17) C(22) H(10) . . 119.7(9) no
C(21) C(22) H(10) . . 119.6(10) no
C(26) C(27) H(11) . . 117.6(11) no
C(28) C(27) H(11) . . 119.5(13) no
C(27) C(28) H(12) . . 120.3(15) no
C(29) C(28) H(12) . . 121.5(14) no
C(28) C(29) H(13) . . 118.0(16) no
C(30) C(29) H(13) . . 119.1(17) no
C(29) C(30) H(14) . . 119.8(14) no
C(31) C(30) H(14) . . 120.0(16) no
C(26) C(31) H(15) . . 122.4(11) no
C(30) C(31) H(15) . . 121.4(13) no
C(35) C(36) H(16) . . 120.4(10) no
C(37) C(36) H(16) . . 120.6(11) no
C(36) C(37) H(17) . . 120.4(12) no
C(38) C(37) H(17) . . 119.5(10) no
C(37) C(38) H(18) . . 120.4(12) no
C(39) C(38) H(18) . . 118.9(13) no
C(38) C(39) H(19) . . 119.9(10) no
C(40) C(39) H(19) . . 119.9(11) no
C(35) C(40) H(20) . . 119.7(9) no
C(39) C(40) H(20) . . 119.4(10) no
C(44) C(45) H(21) . . 119.6(9) no
C(46) C(45) H(21) . . 119.4(10) no
C(45) C(46) H(22) . . 120.6(11) no
C(47) C(46) H(22) . . 120.4(10) no
C(46) C(47) H(23) . . 118.9(11) no
C(48) C(47) H(23) . . 120.9(11) no
C(47) C(48) H(24) . . 119.8(10) no
C(49) C(48) H(24) . . 119.2(10) no
C(44) C(49) H(25) . . 120.1(9) no
C(48) C(49) H(25) . . 120.7(10) no
C(51) C(52) H(26) . . 111.0(10) no
C(51) C(52) H(27) . . 112.7(10) no
C(51) C(52) H(28) . . 110.3(10) no
C(54) C(55) H(29) . . 109.6(11) no
C(54) C(55) H(30) . . 110.5(10) no
C(54) C(55) H(31) . . 112.3(10) no

loop_
_geom_bond_atom_site_label_1
_geom_bond_atom_site_label_2
_geom_bond_site_symmetry_1
_geom_bond_site_symmetry_2
_geom_bond_distance
_geom_bond_publ_flag
Mn(1) Mn(1) . 3_555 2.807(3) yes
Mn(1) Mn(2) . . 3.122(3) yes
Mn(1) Mn(3) . 3_555 3.142(3) yes
Mn(1) Mn(2) . 3_555 3.538(3) yes
Mn(1) Mn(3) . . 3.554(3) yes
Mn(2) Mn(3) . . 3.789(3) yes
Mn(1) O(4) . 3_555 1.883(6) yes
Mn(1) O(4) . . 1.895(6) yes
Mn(1) O(5) . . 2.246(6) yes
Mn(1) O(14) . . 1.970(6) yes
Mn(1) O(32) . . 2.232(6) yes
Mn(1) O(43) . . 1.955(6) yes
Mn(2) O(4) . . 2.203(6) yes
Mn(2) O(5) . . 2.271(6) yes
Mn(2) O(7) . . 2.115(6) yes
Mn(2) O(16) . . 2.169(6) yes
Mn(2) O(23) . . 2.082(7) yes
Mn(2) N(50) . . 2.252(9) yes
Mn(3) O(4) . . 2.187(6) yes
Mn(3) O(25) . . 2.122(6) yes
Mn(3) O(32) . 3_555 2.294(6) yes
Mn(3) O(34) . . 2.120(6) yes
Mn(3) O(41) . . 2.148(6) yes
Mn(3) N(53) . . 2.283(8) yes
O(5) C(6) . . 1.266(10) no
O(7) C(6) 3_555 . 1.236(11) no
O(14) C(15) . . 1.261(11) no
O(16) C(15) . . 1.238(10) no
O(23) C(24) . . 1.265(12) no
O(25) C(24) . . 1.260(12) no
O(32) C(33) . . 1.259(10) no
O(34) C(33) . . 1.272(10) no
O(41) C(42) . 3_555 1.235(10) no
O(41) C(42) 3_555 . 1.235(10) no
O(43) C(42) . . 1.281(11) no
N(50) C(51) . . 1.129(12) no
N(53) C(54) . . 1.135(12) no
C(6) C(8) . . 1.519(13) no
C(8) C(9) . . 1.389(14) no
C(8) C(13) . . 1.378(14) no
C(9) C(10) . . 1.409(15) no
C(10) C(11) . . 1.368(16) no
C(11) C(12) . . 1.385(15) no
C(12) C(13) . . 1.397(14) no
C(15) C(17) . . 1.494(13) no
C(17) C(18) . . 1.379(13) no
C(17) C(22) . . 1.390(13) no
C(18) C(19) . . 1.413(14) no
C(19) C(20) . . 1.392(16) no
C(20) C(21) . . 1.365(14) no
C(21) C(22) . . 1.399(13) no
C(24) C(26) . . 1.495(14) no
C(26) C(27) . . 1.394(16) no
C(26) C(31) . . 1.389(16) no
C(27) C(28) . . 1.351(17) no
C(28) C(29) . . 1.354(19) no
C(29) C(30) . . 1.33(2) no
C(30) C(31) . . 1.463(17) no
C(33) C(35) . . 1.496(12) no
C(35) C(36) . . 1.405(13) no
C(35) C(40) . . 1.376(13) no
C(36) C(37) . . 1.388(14) no
C(37) C(38) . . 1.388(16) no
C(38) C(39) . . 1.340(16) no
C(39) C(40) . . 1.385(13) no
C(42) C(44) . . 1.497(13) no
C(44) C(45) . . 1.370(13) no
C(44) C(49) . . 1.396(13) no
C(45) C(46) . . 1.379(13) no
C(46) C(47) . . 1.391(15) no
C(47) C(48) . . 1.364(15) no
C(48) C(49) . . 1.373(14) no
C(51) C(52) . . 1.434(14) no
C(54) C(55) . . 1.465(15) no
C(9) H(1) . . .947(11) no
C(10) H(2) . . .954(11) no
C(11) H(3) . . .952(10) no
C(12) H(4) . . .955(11) no
C(13) H(5) . . .954(10) no
C(18) H(6) . . .942(10) no
C(19) H(7) . . .954(11) no
C(20) H(8) . . .937(10) no
C(21) H(9) . . .948(10) no
C(22) H(10) . . .963(10) no
C(27) H(11) . . .952(13) no
C(28) H(12) . . .955(14) no
C(29) H(13) . . .961(12) no
C(30) H(14) . . .965(15) no
C(31) H(15) . . .942(14) no
C(36) H(16) . . .945(10) no
C(37) H(17) . . .946(11) no
C(38) H(18) . . .940(10) no
C(39) H(19) . . .956(11) no
C(40) H(20) . . .936(10) no
C(45) H(21) . . .953(9) no
C(46) H(22) . . .949(11) no
C(47) H(23) . . .964(11) no
C(48) H(24) . . .942(11) no
C(49) H(25) . . .956(10) no
C(52) H(26) . . .969(12) no
C(52) H(27) . . .945(10) no
C(52) H(28) . . .972(11) no
C(55) H(29) . . .965(13) no
C(55) H(30) . . .961(11) no
C(55) H(31) . . .949(12) no
